data_7707787
loop_
_publ_author_name
'Nguyen, Duc Hanh'
'Merel, Delphine'
'Merle, Nicolas'
'Trivelli, Xavier'
'Capet, Fr\'ed\'eric'
'Gauvin, R\'egis M'

_publ_section_title
;
 Isonitrile ruthenium and iron PNP complexes: synthesis, characterization
 and catalytic assessment for base-free dehydrogenative coupling of
 alcohols.
;
_journal_issue 29
_journal_name_full 'Dalton transactions (Cambridge, England : 2003)'
_journal_page_first 10067
_journal_page_last 10081
_journal_paper_doi 10.1039/d1dt01722e
_journal_volume 50
_journal_year 2021
_chemical_formula_moiety 'C21 H47 Cl N2 P2 Ru'
_chemical_formula_sum 'C21 H47 Cl N2 P2 Ru'
_chemical_formula_weight 526.06
_chemical_name_systematic '[Ru(H)(Cl)(t-BuNC)(PNPH)]'
_chemical_properties_physical Air-sensitive
_space_group_crystal_system monoclinic
_space_group_IT_number 14
_space_group_name_Hall '-P 2ybc'
_space_group_name_H-M_alt 'P 1 21/c 1'
_atom_sites_solution_hydrogens mixed
_atom_sites_solution_primary dual
_audit_creation_date 2017-07-03
_audit_creation_method
;
Olex2 1.2
(compiled 2017.03.28 svn.r3405 for OlexSys, GUI svn.r5337)
;
_audit_update_record
;
2020-05-29 deposited with the CCDC.	2021-06-24 downloaded from the CCDC.
;
_cell_angle_alpha 90
_cell_angle_beta 109.490(3)
_cell_angle_gamma 90
_cell_formula_units_Z 4
_cell_length_a 15.7421(9)
_cell_length_b 8.9920(4)
_cell_length_c 19.7986(11)
_cell_measurement_reflns_used 9136
_cell_measurement_temperature 100.01
_cell_measurement_theta_max 30.34
_cell_measurement_theta_min 2.18
_cell_volume 2642.0(2)
_computing_cell_refinement 'SAINT v8.37A (Bruker, 2015)'
_computing_data_reduction 'SAINT v8.37A (Bruker, 2015)'
_computing_molecular_graphics 'Olex2 (Dolomanov et al., 2009)'
_computing_publication_material 'Olex2 (Dolomanov et al., 2009)'
_computing_structure_refinement 'ShelXL (Sheldrick, 2015b)'
_computing_structure_solution 'XT (Sheldrick, 2015a)'
_diffrn_ambient_temperature 100.01
_diffrn_measured_fraction_theta_full 1.000
_diffrn_measured_fraction_theta_max 0.996
_diffrn_measurement_device_type 'Bruker APEX-II CCD'
_diffrn_measurement_method '\f and \w scans'
_diffrn_radiation_type MoK\a
_diffrn_radiation_wavelength 0.71073
_diffrn_reflns_av_R_equivalents 0.0375
_diffrn_reflns_av_unetI/netI 0.0251
_diffrn_reflns_Laue_measured_fraction_full 1.000
_diffrn_reflns_Laue_measured_fraction_max 0.996
_diffrn_reflns_limit_h_max 22
_diffrn_reflns_limit_h_min -22
_diffrn_reflns_limit_k_max 12
_diffrn_reflns_limit_k_min -12
_diffrn_reflns_limit_l_max 28
_diffrn_reflns_limit_l_min -28
_diffrn_reflns_number 72055
_diffrn_reflns_point_group_measured_fraction_full 1.000
_diffrn_reflns_point_group_measured_fraction_max 0.996
_diffrn_reflns_theta_full 25.242
_diffrn_reflns_theta_max 30.486
_diffrn_reflns_theta_min 1.372
_diffrn_standards_number 0
_exptl_absorpt_coefficient_mu 0.825
_exptl_absorpt_correction_T_max 0.7461
_exptl_absorpt_correction_T_min 0.7180
_exptl_absorpt_correction_type multi-scan
_exptl_absorpt_process_details
;
SADABS-2016/2 (Bruker,2016/2) was used for absorption correction. 
wR2(int) was 0.0647 before and 0.0476 after correction. The Ratio 
of minimum to maximum transmission is 0.9623. The \l/2 correction 
factor is Not present.
;
_exptl_crystal_colour colourless
_exptl_crystal_colour_primary colourless
_exptl_crystal_density_diffrn 1.323
_exptl_crystal_description block
_exptl_crystal_F_000 1112
_exptl_crystal_recrystallization_method 'Re-crystallisation from solvent: toluene/pentane'
_exptl_crystal_size_max 0.23
_exptl_crystal_size_mid 0.12
_exptl_crystal_size_min 0.09
_refine_diff_density_max 0.415
_refine_diff_density_min -0.440
_refine_diff_density_rms 0.067
_refine_ls_extinction_method none
_refine_ls_goodness_of_fit_ref 1.028
_refine_ls_hydrogen_treatment mixed
_refine_ls_matrix_type full
_refine_ls_number_parameters 263
_refine_ls_number_reflns 8021
_refine_ls_number_restraints 0
_refine_ls_restrained_S_all 1.028
_refine_ls_R_factor_all 0.0295
_refine_ls_R_factor_gt 0.0219
_refine_ls_shift/su_max 0.006
_refine_ls_shift/su_mean 0.000
_refine_ls_structure_factor_coef Fsqd
_refine_ls_weighting_details 'w=1/[\s^2^(Fo^2^)+(0.0194P)^2^+1.1077P] where P=(Fo^2^+2Fc^2^)/3'
_refine_ls_weighting_scheme calc
_refine_ls_wR_factor_gt 0.0466
_refine_ls_wR_factor_ref 0.0495
_reflns_Friedel_coverage 0.000
_reflns_number_gt 6911
_reflns_number_total 8021
_reflns_threshold_expression 'I > 2\s(I)'
_cod_data_source_file d1dt01722e2.cif
_cod_data_source_block mo_dhng084
_cod_depositor_comments 'Adding full bibliography for 7707785--7707792.cif.'
_cod_database_code 7707787
_shelx_shelxl_version_number 2014/7
_shelx_space_group_comment
;
The symmetry employed for this shelxl refinement is uniquely defined
by the following loop, which should always be used as a source of
symmetry information in preference to the above space-group names.
They are only intended as comments.
;
_olex2_refinement_description
;
1. Fixed Uiso
 At 1.2 times of:
  All C(H) groups, All C(H,H) groups
 At 1.5 times of:
  All C(H,H,H) groups
2.a Ternary CH refined with riding coordinates:
 C4(H4), C1(H1A), C11(H11), C14(H14)
2.b Secondary CH2 refined with riding coordinates:
 C10(H10A,H10B), C8(H8A,H8B), C7(H7A,H7B), C9(H9A,H9B)
2.c Idealised Me refined as rotating group:
 C3(H3A,H3B,H3C), C2(H2A,H2B,H2C), C6(H6A,H6B,H6C), C5(H5A,H5B,H5C), C16(H16A,
 H16B,H16C), C13(H13A,H13B,H13C), C15(H15A,H15B,H15C), C12(H12A,H12B,H12C),
 C19(H19A,H19B,H19C), C20(H20A,H20B,H20C), C21(H21A,H21B,H21C)
;
_olex2_submission_special_instructions 'No special instructions were received'

loop_
_space_group_symop_operation_xyz
'x, y, z'
'-x, y+1/2, -z+1/2'
'-x, -y, -z'
'x, -y-1/2, z-1/2'

loop_
_atom_site_label
_atom_site_type_symbol
_atom_site_fract_x
_atom_site_fract_y
_atom_site_fract_z
_atom_site_U_iso_or_equiv
_atom_site_adp_type
_atom_site_occupancy
_atom_site_site_symmetry_order
_atom_site_calc_flag
_atom_site_refinement_flags_posn
_atom_site_refinement_flags_adp
_atom_site_refinement_flags_occupancy
_atom_site_disorder_assembly
_atom_site_disorder_group
Ru1 Ru 0.20692(2) 0.61378(2) 0.60383(2) 0.01010(3) Uani 1 1 d . . . . .
Cl1 Cl 0.10275(2) 0.39133(3) 0.58994(2) 0.01541(6) Uani 1 1 d . . . . .
P1 P 0.13094(2) 0.73407(4) 0.66960(2) 0.01155(6) Uani 1 1 d . . . . .
P2 P 0.25530(2) 0.52339(4) 0.51382(2) 0.01387(7) Uani 1 1 d . . . . .
N1 N 0.09756(7) 0.70218(12) 0.51339(6) 0.0128(2) Uani 1 1 d . . . . .
N2 N 0.37171(8) 0.52133(14) 0.73082(6) 0.0229(3) Uani 1 1 d . . . . .
C4 C 0.07865(9) 0.62081(15) 0.72360(7) 0.0154(2) Uani 1 1 d . . . . .
H4 H 0.0487 0.5353 0.6924 0.018 Uiso 1 1 calc R . . . .
C1 C 0.17970(9) 0.89863(14) 0.72597(7) 0.0154(2) Uani 1 1 d . . . . .
H1A H 0.1419 0.9212 0.7565 0.018 Uiso 1 1 calc R . . . .
C17 C 0.30596(9) 0.55011(15) 0.68206(7) 0.0161(3) Uani 1 1 d . . . . .
C10 C 0.16659(9) 0.59014(16) 0.43152(7) 0.0179(3) Uani 1 1 d . . . . .
H10A H 0.1936 0.6128 0.3941 0.021 Uiso 1 1 calc R . . . .
H10B H 0.1206 0.5117 0.4130 0.021 Uiso 1 1 calc R . . . .
C3 C 0.27598(9) 0.86575(16) 0.77535(7) 0.0200(3) Uani 1 1 d . . . . .
H3A H 0.2753 0.7804 0.8060 0.030 Uiso 1 1 calc GR . . . .
H3B H 0.3001 0.9529 0.8053 0.030 Uiso 1 1 calc GR . . . .
H3C H 0.3140 0.8429 0.7463 0.030 Uiso 1 1 calc GR . . . .
C8 C 0.05321(9) 0.83513(15) 0.53088(7) 0.0164(3) Uani 1 1 d . . . . .
H8A H -0.0023 0.8584 0.4905 0.020 Uiso 1 1 calc R . . . .
H8B H 0.0941 0.9218 0.5388 0.020 Uiso 1 1 calc R . . . .
C7 C 0.02990(9) 0.80444(15) 0.59814(7) 0.0164(3) Uani 1 1 d . . . . .
H7A H -0.0190 0.7298 0.5877 0.020 Uiso 1 1 calc R . . . .
H7B H 0.0085 0.8970 0.6143 0.020 Uiso 1 1 calc R . . . .
C2 C 0.18033(11) 1.03556(16) 0.68047(8) 0.0239(3) Uani 1 1 d . . . . .
H2A H 0.2170 1.0153 0.6501 0.036 Uiso 1 1 calc GR . . . .
H2B H 0.2059 1.1202 0.7119 0.036 Uiso 1 1 calc GR . . . .
H2C H 0.1185 1.0591 0.6503 0.036 Uiso 1 1 calc GR . . . .
C11 C 0.36119(9) 0.58856(17) 0.50161(7) 0.0209(3) Uani 1 1 d . . . . .
H11 H 0.3658 0.5414 0.4572 0.025 Uiso 1 1 calc R . . . .
C9 C 0.12263(9) 0.72939(16) 0.44872(7) 0.0178(3) Uani 1 1 d . . . . .
H9A H 0.1651 0.8141 0.4573 0.021 Uiso 1 1 calc R . . . .
H9B H 0.0682 0.7547 0.4077 0.021 Uiso 1 1 calc R . . . .
C6 C 0.14939(10) 0.55228(17) 0.78928(8) 0.0220(3) Uani 1 1 d . . . . .
H6A H 0.1962 0.5036 0.7746 0.033 Uiso 1 1 calc GR . . . .
H6B H 0.1206 0.4787 0.8111 0.033 Uiso 1 1 calc GR . . . .
H6C H 0.1767 0.6306 0.8242 0.033 Uiso 1 1 calc GR . . . .
C14 C 0.25103(10) 0.31945(16) 0.49722(8) 0.0210(3) Uani 1 1 d . . . . .
H14 H 0.1864 0.2911 0.4861 0.025 Uiso 1 1 calc R . . . .
C18 C 0.42789(10) 0.42962(17) 0.78889(8) 0.0219(3) Uani 1 1 d . . . . .
C5 C 0.00439(10) 0.69945(17) 0.74396(8) 0.0229(3) Uani 1 1 d . . . . .
H5A H 0.0295 0.7872 0.7732 0.034 Uiso 1 1 calc GR . . . .
H5B H -0.0201 0.6312 0.7714 0.034 Uiso 1 1 calc GR . . . .
H5C H -0.0438 0.7303 0.7004 0.034 Uiso 1 1 calc GR . . . .
C16 C 0.30269(11) 0.22951(18) 0.56371(9) 0.0295(3) Uani 1 1 d . . . . .
H16A H 0.3676 0.2441 0.5745 0.044 Uiso 1 1 calc GR . . . .
H16B H 0.2882 0.1238 0.5548 0.044 Uiso 1 1 calc GR . . . .
H16C H 0.2855 0.2629 0.6045 0.044 Uiso 1 1 calc GR . . . .
C13 C 0.44303(9) 0.5410(2) 0.56477(8) 0.0287(3) Uani 1 1 d . . . . .
H13A H 0.4361 0.5758 0.6095 0.043 Uiso 1 1 calc GR . . . .
H13B H 0.4977 0.5845 0.5596 0.043 Uiso 1 1 calc GR . . . .
H13C H 0.4479 0.4324 0.5657 0.043 Uiso 1 1 calc GR . . . .
C15 C 0.27511(12) 0.27231(19) 0.43161(9) 0.0339(4) Uani 1 1 d . . . . .
H15A H 0.2406 0.3323 0.3902 0.051 Uiso 1 1 calc GR . . . .
H15B H 0.2604 0.1670 0.4215 0.051 Uiso 1 1 calc GR . . . .
H15C H 0.3397 0.2875 0.4411 0.051 Uiso 1 1 calc GR . . . .
C12 C 0.36080(11) 0.75753(18) 0.49219(8) 0.0287(3) Uani 1 1 d . . . . .
H12A H 0.3112 0.7858 0.4490 0.043 Uiso 1 1 calc GR . . . .
H12B H 0.4181 0.7892 0.4875 0.043 Uiso 1 1 calc GR . . . .
H12C H 0.3529 0.8058 0.5341 0.043 Uiso 1 1 calc GR . . . .
C19 C 0.44066(12) 0.5110(2) 0.85918(8) 0.0350(4) Uani 1 1 d . . . . .
H19A H 0.4683 0.6083 0.8581 0.052 Uiso 1 1 calc GR . . . .
H19B H 0.4799 0.4523 0.8991 0.052 Uiso 1 1 calc GR . . . .
H19C H 0.3820 0.5248 0.8655 0.052 Uiso 1 1 calc GR . . . .
C20 C 0.37915(11) 0.28230(18) 0.78732(9) 0.0305(3) Uani 1 1 d . . . . .
H20A H 0.3209 0.3011 0.7936 0.046 Uiso 1 1 calc GR . . . .
H20B H 0.4158 0.2183 0.8262 0.046 Uiso 1 1 calc GR . . . .
H20C H 0.3694 0.2330 0.7412 0.046 Uiso 1 1 calc GR . . . .
C21 C 0.51726(11) 0.4042(2) 0.77721(10) 0.0360(4) Uani 1 1 d . . . . .
H21A H 0.5067 0.3554 0.7309 0.054 Uiso 1 1 calc GR . . . .
H21B H 0.5557 0.3408 0.8156 0.054 Uiso 1 1 calc GR . . . .
H21C H 0.5472 0.5000 0.7777 0.054 Uiso 1 1 calc GR . . . .
H1 H 0.0578(10) 0.6333(18) 0.5028(8) 0.016(4) Uiso 1 1 d . . . . .
H H 0.2618(11) 0.7627(19) 0.6053(9) 0.032(5) Uiso 1 1 d . . . . .

loop_
_atom_site_aniso_label
_atom_site_aniso_U_11
_atom_site_aniso_U_22
_atom_site_aniso_U_33
_atom_site_aniso_U_23
_atom_site_aniso_U_13
_atom_site_aniso_U_12
Ru1 0.01008(5) 0.01225(5) 0.00786(5) 0.00058(4) 0.00287(3) 0.00066(4)
Cl1 0.01493(14) 0.01378(14) 0.01642(14) 0.00110(11) 0.00377(11) -0.00084(11)
P1 0.01205(15) 0.01265(15) 0.01040(14) 0.00054(12) 0.00431(12) 0.00081(12)
P2 0.01290(15) 0.01926(17) 0.01011(14) -0.00191(12) 0.00473(12) -0.00067(12)
N1 0.0137(5) 0.0138(5) 0.0102(5) 0.0015(4) 0.0033(4) 0.0003(4)
N2 0.0193(6) 0.0282(7) 0.0186(6) 0.0019(5) 0.0029(5) 0.0042(5)
C4 0.0155(6) 0.0170(6) 0.0157(6) -0.0003(5) 0.0078(5) -0.0020(5)
C1 0.0183(6) 0.0146(6) 0.0143(6) -0.0022(5) 0.0069(5) -0.0012(5)
C17 0.0173(6) 0.0163(6) 0.0164(6) -0.0007(5) 0.0077(5) 0.0000(5)
C10 0.0176(6) 0.0264(7) 0.0098(6) -0.0010(5) 0.0047(5) -0.0022(5)
C3 0.0186(7) 0.0219(7) 0.0187(7) -0.0036(5) 0.0052(5) -0.0034(5)
C8 0.0192(6) 0.0142(6) 0.0136(6) 0.0020(5) 0.0026(5) 0.0043(5)
C7 0.0154(6) 0.0168(6) 0.0160(6) 0.0012(5) 0.0039(5) 0.0043(5)
C2 0.0342(8) 0.0150(7) 0.0228(7) -0.0008(5) 0.0097(6) -0.0043(6)
C11 0.0166(6) 0.0332(8) 0.0153(6) -0.0055(6) 0.0085(5) -0.0044(6)
C9 0.0187(6) 0.0236(7) 0.0101(6) 0.0051(5) 0.0035(5) 0.0006(5)
C6 0.0232(7) 0.0240(7) 0.0210(7) 0.0073(6) 0.0104(6) -0.0001(6)
C14 0.0233(7) 0.0212(7) 0.0205(7) -0.0060(6) 0.0099(6) 0.0004(6)
C18 0.0185(7) 0.0269(7) 0.0180(7) 0.0040(6) 0.0031(5) 0.0041(6)
C5 0.0205(7) 0.0296(8) 0.0234(7) 0.0002(6) 0.0139(6) -0.0001(6)
C16 0.0342(9) 0.0233(8) 0.0321(9) 0.0012(6) 0.0126(7) 0.0069(7)
C13 0.0143(7) 0.0489(10) 0.0228(7) -0.0046(7) 0.0061(6) -0.0017(7)
C15 0.0446(10) 0.0326(9) 0.0301(9) -0.0133(7) 0.0199(8) -0.0018(8)
C12 0.0265(8) 0.0366(9) 0.0260(8) -0.0013(7) 0.0129(6) -0.0124(7)
C19 0.0394(10) 0.0392(10) 0.0195(7) -0.0022(7) 0.0008(7) 0.0035(8)
C20 0.0291(8) 0.0278(8) 0.0338(9) 0.0052(7) 0.0094(7) 0.0009(7)
C21 0.0211(8) 0.0441(10) 0.0439(10) 0.0152(8) 0.0123(7) 0.0092(7)

loop_
_atom_type_symbol
_atom_type_description
_atom_type_scat_dispersion_real
_atom_type_scat_dispersion_imag
_atom_type_scat_source
C C 0.0033 0.0016 'International Tables Vol C Tables 4.2.6.8 and 6.1.1.4'
H H 0.0000 0.0000 'International Tables Vol C Tables 4.2.6.8 and 6.1.1.4'
Cl Cl 0.1484 0.1585 'International Tables Vol C Tables 4.2.6.8 and 6.1.1.4'
N N 0.0061 0.0033 'International Tables Vol C Tables 4.2.6.8 and 6.1.1.4'
P P 0.1023 0.0942 'International Tables Vol C Tables 4.2.6.8 and 6.1.1.4'
Ru Ru -1.2594 0.8363 'International Tables Vol C Tables 4.2.6.8 and 6.1.1.4'

loop_
_geom_angle_atom_site_label_1
_geom_angle_atom_site_label_2
_geom_angle_atom_site_label_3
_geom_angle
_geom_angle_site_symmetry_1
_geom_angle_site_symmetry_3
_geom_angle_publ_flag
Cl1 Ru1 H 172.9(6) . . ?
P1 Ru1 Cl1 89.589(12) . . ?
P1 Ru1 H 88.6(6) . . ?
P2 Ru1 Cl1 90.372(12) . . ?
P2 Ru1 P1 165.230(12) . . ?
P2 Ru1 H 89.6(6) . . ?
N1 Ru1 Cl1 83.91(3) . . ?
N1 Ru1 P1 82.92(3) . . ?
N1 Ru1 P2 82.39(3) . . ?
N1 Ru1 H 89.0(6) . . ?
C17 Ru1 Cl1 100.19(4) . . ?
C17 Ru1 P1 96.96(4) . . ?
C17 Ru1 P2 97.58(4) . . ?
C17 Ru1 N1 175.90(5) . . ?
C17 Ru1 H 86.9(6) . . ?
C4 P1 Ru1 118.71(4) . . ?
C4 P1 C1 105.35(6) . . ?
C1 P1 Ru1 121.58(4) . . ?
C7 P1 Ru1 101.75(4) . . ?
C7 P1 C4 101.22(6) . . ?
C7 P1 C1 105.31(6) . . ?
C10 P2 Ru1 102.62(4) . . ?
C10 P2 C11 103.22(6) . . ?
C10 P2 C14 101.03(6) . . ?
C11 P2 Ru1 122.10(5) . . ?
C11 P2 C14 105.62(7) . . ?
C14 P2 Ru1 118.82(5) . . ?
Ru1 N1 H1 104.5(10) . . ?
C8 N1 Ru1 114.01(8) . . ?
C8 N1 H1 106.2(10) . . ?
C9 N1 Ru1 113.93(8) . . ?
C9 N1 C8 110.54(10) . . ?
C9 N1 H1 107.0(10) . . ?
C17 N2 C18 154.91(14) . . ?
P1 C4 H4 105.9 . . ?
C6 C4 P1 111.92(9) . . ?
C6 C4 H4 105.9 . . ?
C5 C4 P1 115.00(10) . . ?
C5 C4 H4 105.9 . . ?
C5 C4 C6 111.42(11) . . ?
P1 C1 H1A 108.3 . . ?
C3 C1 P1 110.59(9) . . ?
C3 C1 H1A 108.3 . . ?
C2 C1 P1 111.74(9) . . ?
C2 C1 H1A 108.3 . . ?
C2 C1 C3 109.38(11) . . ?
N2 C17 Ru1 174.35(12) . . ?
P2 C10 H10A 109.8 . . ?
P2 C10 H10B 109.8 . . ?
H10A C10 H10B 108.2 . . ?
C9 C10 P2 109.53(9) . . ?
C9 C10 H10A 109.8 . . ?
C9 C10 H10B 109.8 . . ?
C1 C3 H3A 109.5 . . ?
C1 C3 H3B 109.5 . . ?
C1 C3 H3C 109.5 . . ?
H3A C3 H3B 109.5 . . ?
H3A C3 H3C 109.5 . . ?
H3B C3 H3C 109.5 . . ?
N1 C8 H8A 109.8 . . ?
N1 C8 H8B 109.8 . . ?
N1 C8 C7 109.17(10) . . ?
H8A C8 H8B 108.3 . . ?
C7 C8 H8A 109.8 . . ?
C7 C8 H8B 109.8 . . ?
P1 C7 H7A 109.8 . . ?
P1 C7 H7B 109.8 . . ?
C8 C7 P1 109.54(9) . . ?
C8 C7 H7A 109.8 . . ?
C8 C7 H7B 109.8 . . ?
H7A C7 H7B 108.2 . . ?
C1 C2 H2A 109.5 . . ?
C1 C2 H2B 109.5 . . ?
C1 C2 H2C 109.5 . . ?
H2A C2 H2B 109.5 . . ?
H2A C2 H2C 109.5 . . ?
H2B C2 H2C 109.5 . . ?
P2 C11 H11 108.2 . . ?
C13 C11 P2 110.72(10) . . ?
C13 C11 H11 108.2 . . ?
C13 C11 C12 110.22(13) . . ?
C12 C11 P2 111.22(10) . . ?
C12 C11 H11 108.2 . . ?
N1 C9 C10 109.25(11) . . ?
N1 C9 H9A 109.8 . . ?
N1 C9 H9B 109.8 . . ?
C10 C9 H9A 109.8 . . ?
C10 C9 H9B 109.8 . . ?
H9A C9 H9B 108.3 . . ?
C4 C6 H6A 109.5 . . ?
C4 C6 H6B 109.5 . . ?
C4 C6 H6C 109.5 . . ?
H6A C6 H6B 109.5 . . ?
H6A C6 H6C 109.5 . . ?
H6B C6 H6C 109.5 . . ?
P2 C14 H14 105.3 . . ?
C16 C14 P2 113.08(10) . . ?
C16 C14 H14 105.3 . . ?
C16 C14 C15 111.94(13) . . ?
C15 C14 P2 114.75(11) . . ?
C15 C14 H14 105.3 . . ?
N2 C18 C19 108.07(13) . . ?
N2 C18 C20 107.93(12) . . ?
N2 C18 C21 108.41(12) . . ?
C19 C18 C20 110.33(13) . . ?
C21 C18 C19 111.39(14) . . ?
C21 C18 C20 110.58(14) . . ?
C4 C5 H5A 109.5 . . ?
C4 C5 H5B 109.5 . . ?
C4 C5 H5C 109.5 . . ?
H5A C5 H5B 109.5 . . ?
H5A C5 H5C 109.5 . . ?
H5B C5 H5C 109.5 . . ?
C14 C16 H16A 109.5 . . ?
C14 C16 H16B 109.5 . . ?
C14 C16 H16C 109.5 . . ?
H16A C16 H16B 109.5 . . ?
H16A C16 H16C 109.5 . . ?
H16B C16 H16C 109.5 . . ?
C11 C13 H13A 109.5 . . ?
C11 C13 H13B 109.5 . . ?
C11 C13 H13C 109.5 . . ?
H13A C13 H13B 109.5 . . ?
H13A C13 H13C 109.5 . . ?
H13B C13 H13C 109.5 . . ?
C14 C15 H15A 109.5 . . ?
C14 C15 H15B 109.5 . . ?
C14 C15 H15C 109.5 . . ?
H15A C15 H15B 109.5 . . ?
H15A C15 H15C 109.5 . . ?
H15B C15 H15C 109.5 . . ?
C11 C12 H12A 109.5 . . ?
C11 C12 H12B 109.5 . . ?
C11 C12 H12C 109.5 . . ?
H12A C12 H12B 109.5 . . ?
H12A C12 H12C 109.5 . . ?
H12B C12 H12C 109.5 . . ?
C18 C19 H19A 109.5 . . ?
C18 C19 H19B 109.5 . . ?
C18 C19 H19C 109.5 . . ?
H19A C19 H19B 109.5 . . ?
H19A C19 H19C 109.5 . . ?
H19B C19 H19C 109.5 . . ?
C18 C20 H20A 109.5 . . ?
C18 C20 H20B 109.5 . . ?
C18 C20 H20C 109.5 . . ?
H20A C20 H20B 109.5 . . ?
H20A C20 H20C 109.5 . . ?
H20B C20 H20C 109.5 . . ?
C18 C21 H21A 109.5 . . ?
C18 C21 H21B 109.5 . . ?
C18 C21 H21C 109.5 . . ?
H21A C21 H21B 109.5 . . ?
H21A C21 H21C 109.5 . . ?
H21B C21 H21C 109.5 . . ?

loop_
_geom_bond_atom_site_label_1
_geom_bond_atom_site_label_2
_geom_bond_distance
_geom_bond_site_symmetry_2
_geom_bond_publ_flag
Ru1 Cl1 2.5426(3) . ?
Ru1 P1 2.3097(3) . ?
Ru1 P2 2.3071(3) . ?
Ru1 N1 2.1783(10) . ?
Ru1 C17 1.8831(13) . ?
Ru1 H 1.588(17) . ?
P1 C4 1.8561(13) . ?
P1 C1 1.8581(13) . ?
P1 C7 1.8522(13) . ?
P2 C10 1.8566(13) . ?
P2 C11 1.8572(14) . ?
P2 C14 1.8603(15) . ?
N1 C8 1.4825(17) . ?
N1 C9 1.4806(16) . ?
N1 H1 0.855(16) . ?
N2 C17 1.1847(17) . ?
N2 C18 1.4510(18) . ?
C4 H4 1.0000 . ?
C4 C6 1.5311(19) . ?
C4 C5 1.5308(19) . ?
C1 H1A 1.0000 . ?
C1 C3 1.5335(19) . ?
C1 C2 1.5276(19) . ?
C10 H10A 0.9900 . ?
C10 H10B 0.9900 . ?
C10 C9 1.5231(19) . ?
C3 H3A 0.9800 . ?
C3 H3B 0.9800 . ?
C3 H3C 0.9800 . ?
C8 H8A 0.9900 . ?
C8 H8B 0.9900 . ?
C8 C7 1.5199(18) . ?
C7 H7A 0.9900 . ?
C7 H7B 0.9900 . ?
C2 H2A 0.9800 . ?
C2 H2B 0.9800 . ?
C2 H2C 0.9800 . ?
C11 H11 1.0000 . ?
C11 C13 1.527(2) . ?
C11 C12 1.530(2) . ?
C9 H9A 0.9900 . ?
C9 H9B 0.9900 . ?
C6 H6A 0.9800 . ?
C6 H6B 0.9800 . ?
C6 H6C 0.9800 . ?
C14 H14 1.0000 . ?
C14 C16 1.528(2) . ?
C14 C15 1.529(2) . ?
C18 C19 1.525(2) . ?
C18 C20 1.526(2) . ?
C18 C21 1.517(2) . ?
C5 H5A 0.9800 . ?
C5 H5B 0.9800 . ?
C5 H5C 0.9800 . ?
C16 H16A 0.9800 . ?
C16 H16B 0.9800 . ?
C16 H16C 0.9800 . ?
C13 H13A 0.9800 . ?
C13 H13B 0.9800 . ?
C13 H13C 0.9800 . ?
C15 H15A 0.9800 . ?
C15 H15B 0.9800 . ?
C15 H15C 0.9800 . ?
C12 H12A 0.9800 . ?
C12 H12B 0.9800 . ?
C12 H12C 0.9800 . ?
C19 H19A 0.9800 . ?
C19 H19B 0.9800 . ?
C19 H19C 0.9800 . ?
C20 H20A 0.9800 . ?
C20 H20B 0.9800 . ?
C20 H20C 0.9800 . ?
C21 H21A 0.9800 . ?
C21 H21B 0.9800 . ?
C21 H21C 0.9800 . ?
